data_4036079
loop_
_publ_author_name
'Liu, Fen'
'Tian, Hai-Yan'
'Huang, Xiao-Lin'
'Wang, Wen-Jing'
'Li, Ni-Ping'
'He, Jun'
'Ye, Wen-Cai'
'Wang, Lei'

_publ_section_title
;
 Xanthchrysones A-C: Rearranged Phenylpropanoyl-Phloroglucinol Dimers with
 Unusual Skeletons from Xanthostemon chrysanthus.
;
_journal_name_full 'The Journal of organic chemistry'
_journal_paper_doi 10.1021/acs.joc.9b02373
_journal_year 2019
_chemical_formula_moiety 'C18 H18 O5'
_chemical_formula_sum 'C18 H18 O5'
_chemical_formula_weight 314.34
_space_group_crystal_system monoclinic
_space_group_IT_number 14
_space_group_name_Hall '-P 2ybc'
_space_group_name_H-M_alt 'P 1 21/c 1'
_symmetry_Int_Tables_number 14
_atom_sites_solution_primary dual
_audit_creation_date 2018-11-19
_audit_creation_method
;
Olex2 1.2
(compiled 2017.01.04 svn.r3372 for OlexSys, GUI svn.r5289)
;
_cell_angle_alpha 90.0
_cell_angle_beta 98.6865(10)
_cell_angle_gamma 90.0
_cell_formula_units_Z 4
_cell_length_a 17.90301(18)
_cell_length_b 7.47461(9)
_cell_length_c 11.71091(12)
_cell_measurement_reflns_used 22511
_cell_measurement_temperature 100.01(10)
_cell_measurement_theta_max 73.4620
_cell_measurement_theta_min 2.4680
_cell_volume 1549.15(3)
_computing_cell_refinement 'CrysAlisPro 1.171.38.43f (Rigaku OD, 2015)'
_computing_data_collection 'CrysAlisPro 1.171.38.43f (Rigaku OD, 2015)'
_computing_data_reduction 'CrysAlisPro 1.171.38.43f (Rigaku OD, 2015)'
_computing_molecular_graphics 'Olex2 (Dolomanov et al., 2009)'
_computing_publication_material 'Olex2 (Dolomanov et al., 2009)'
_computing_structure_refinement 'olex2.refine (Bourhis et al., 2015)'
_computing_structure_solution 'ShelXT (Sheldrick, 2015)'
_diffrn_ambient_environment N~2~
_diffrn_ambient_temperature 100.01(10)
_diffrn_detector 'CCD plate'
_diffrn_detector_area_resol_mean 5.2684
_diffrn_detector_type AtlasS2
_diffrn_measured_fraction_theta_full 0.9952
_diffrn_measured_fraction_theta_max 0.9952
_diffrn_measurement_details
;
List of Runs (angles in degrees, time in seconds):

  # Type    Start    End  Width  t~exp~   \w     \q     \k     \f   Frames
--------------------------------------------------------------------------
  1  \w   -117.00  -8.00   1.00    1.00    --  -40.98 -77.00 -90.00  109
  2  \w   -113.00 -13.00   1.00    1.00    --  -40.98 -57.00  30.00  100
  3  \w   -117.00  -8.00   1.00    1.00    --  -40.98 -77.00  30.00  109
  4  \w    -66.00  33.00   1.00    1.00    --  -40.98  38.00-180.00   99
  5  \w   -115.00 -16.00   1.00    1.00    --  -40.98 -38.00 -90.00   99
  6  \w      1.00  82.00   1.00    1.00    --   40.98 -99.00-120.00   81
  7  \w     23.00  97.00   1.00    1.00    --   40.98-125.00 150.00   74
  8  \w     25.00 109.00   1.00    1.00    --  106.95 -95.00 150.00   84
  9  \w     81.00 178.00   1.00    1.00    --  106.95  45.00  30.00   97
 10  \w     78.00 178.00   1.00    1.00    --  106.95  61.00  60.00  100
 11  \w     74.00 178.00   1.00    1.00    --  106.95  77.00  60.00  104
 12  \w     74.00 178.00   1.00    1.00    --  106.95  77.00 -30.00  104
 13  \w     31.00 135.00   1.00    1.00    --  106.95 -30.00 -30.00  104
 14  \w     74.00 178.00   1.00    1.00    --  106.95  77.00   0.00  104
 15  \w     74.00 178.00   1.00    1.00    --  106.95  77.00 -60.00  104
 16  \w     78.00 178.00   1.00    1.00    --  106.95  61.00   0.00  100
 17  \w     74.00 178.00   1.00    1.00    --  106.95  77.00  30.00  104
 18  \w     94.00 178.00   1.00    1.00    --  106.95 125.00 150.00   84
 19  \w     78.00 178.00   1.00    1.00    --  106.95  61.00  30.00  100
 20  \w     81.00 178.00   1.00    1.00    --  106.95  45.00  60.00   97
 21  \w     81.00 178.00   1.00    1.00    --  106.95  45.00   0.00   97
 22  \w     81.00 178.00   1.00    1.00    --  106.95  45.00  90.00   97
 23  \w     81.00 178.00   1.00    1.00    --  106.95  45.00 -30.00   97
 24  \w     94.00 178.00   1.00    1.00    --  106.95 125.00  90.00   84
 25  \w     78.00 178.00   1.00    1.00    --  106.95  61.00 -30.00  100
 26  \w     34.00 121.00   1.00    1.00    --  106.95-125.00  30.00   87
 27  \w   -117.00 -13.00   1.00    1.00    --  -40.98 -30.00 124.00  104
 28  \w   -113.00 -13.00   1.00    1.00    --  -40.98 -57.00 150.00  100
 29  \w   -117.00  -8.00   1.00    1.00    --  -40.98 -77.00 120.00  109
 30  \w   -117.00  -8.00   1.00    1.00    --  -40.98 -77.00   0.00  109
 31  \w    -96.00  -2.00   1.00    1.00    --  -40.98 125.00 -30.00   94
 32  \w    -69.00  32.00   1.00    1.00    --  -40.98  57.00 -30.00  101
 33  \w   -115.00 -16.00   1.00    1.00    --  -40.98 -38.00 120.00   99
 34  \w      8.00 117.00   1.00    1.00    --   40.98  77.00 -90.00  109
 35  \w     54.00 162.00   1.00    1.00    --  106.95  15.00-150.00  108
;
_diffrn_measurement_device 'four-circle diffractometer'
_diffrn_measurement_device_type 'SuperNova, Dual, Cu at zero, AtlasS2'
_diffrn_measurement_method '\w scans'
_diffrn_orient_matrix_type 'CrysAlisPro convention (1999,Acta A55,543-557)'
_diffrn_orient_matrix_UB_11 0.0807924000
_diffrn_orient_matrix_UB_12 0.0765325000
_diffrn_orient_matrix_UB_13 0.0220380000
_diffrn_orient_matrix_UB_21 -0.0032151000
_diffrn_orient_matrix_UB_22 0.0331720000
_diffrn_orient_matrix_UB_23 -0.1304815000
_diffrn_orient_matrix_UB_31 -0.0322068000
_diffrn_orient_matrix_UB_32 0.1885196000
_diffrn_orient_matrix_UB_33 0.0140139000
_diffrn_radiation_monochromator mirror
_diffrn_radiation_probe x-ray
_diffrn_radiation_type 'Cu K\a'
_diffrn_radiation_wavelength 1.54184
_diffrn_reflns_av_R_equivalents 0.0460
_diffrn_reflns_av_unetI/netI 0.0166
_diffrn_reflns_limit_h_max 21
_diffrn_reflns_limit_h_min -22
_diffrn_reflns_limit_k_max 9
_diffrn_reflns_limit_k_min -8
_diffrn_reflns_limit_l_max 14
_diffrn_reflns_limit_l_min -13
_diffrn_reflns_number 29614
_diffrn_reflns_theta_full 73.6349
_diffrn_reflns_theta_max 73.63
_diffrn_reflns_theta_min 2.50
_diffrn_source 'micro-focus sealed X-ray tube'
_diffrn_source_type 'SuperNova (Cu) X-ray Source'
_exptl_absorpt_coefficient_mu 0.813
_exptl_absorpt_correction_T_max 1.00000
_exptl_absorpt_correction_T_min 0.37207
_exptl_absorpt_correction_type multi-scan
_exptl_absorpt_process_details
;
CrysAlisPro 1.171.38.43f (Rigaku Oxford Diffraction, 2015)
Empirical absorption correction using spherical harmonics,
 implemented in SCALE3 ABSPACK scaling algorithm.
;
_exptl_crystal_colour colourless
_exptl_crystal_density_diffrn 1.3477
_exptl_crystal_description block
_exptl_crystal_F_000 666.3589
_exptl_crystal_size_max 0.140
_exptl_crystal_size_mid 0.130
_exptl_crystal_size_min 0.110
_refine_diff_density_max 0.3416
_refine_diff_density_min -0.2342
_refine_diff_density_rms 0.0520
_refine_ls_d_res_high 0.8035
_refine_ls_d_res_low 17.6976
_refine_ls_extinction_expression Fc^*^=kFc[1+0.001xFc^2^\l^3^/sin(2\q)]^-1/4^
_refine_ls_goodness_of_fit_ref 1.7373
_refine_ls_hydrogen_treatment constr
_refine_ls_matrix_type full
_refine_ls_number_constraints 30
_refine_ls_number_parameters 213
_refine_ls_number_reflns 3125
_refine_ls_number_restraints 0
_refine_ls_restrained_S_all 1.7373
_refine_ls_R_factor_all 0.0447
_refine_ls_R_factor_gt 0.0440
_refine_ls_shift/su_max 0.0023
_refine_ls_shift/su_mean 0.0005
_refine_ls_structure_factor_coef Fsqd
_refine_ls_weighting_details 'w=1/[\s^2^(Fo^2^)+(0.0772P)^2^] where P=(Fo^2^+2Fc^2^)/3'
_refine_ls_weighting_scheme calc
_refine_ls_wR_factor_gt 0.1530
_refine_ls_wR_factor_ref 0.1538
_reflns_Friedel_coverage 0.0
_reflns_limit_h_max 21
_reflns_limit_h_min -22
_reflns_limit_k_max 9
_reflns_limit_k_min 0
_reflns_limit_l_max 14
_reflns_limit_l_min 0
_reflns_number_gt 3035
_reflns_number_total 3125
_reflns_threshold_expression I>=2u(I)
_cod_data_source_file jo9b02373_si_003.cif
_cod_data_source_block J_3
_cod_original_cell_volume 1549.16(3)
_cod_database_code 4036079
_cell_oxdiff_angle_alpha 89.9980(14)
_cell_oxdiff_angle_beta 98.6840(13)
_cell_oxdiff_angle_gamma 90.0160(14)
_cell_oxdiff_length_a 17.9059(3)
_cell_oxdiff_length_b 7.47307(14)
_cell_oxdiff_length_c 11.71140(19)
_cell_oxdiff_measurement_reflns_used 22511
_cell_oxdiff_volume 1549.16(4)
_reflns_odcompleteness_completeness 99.97
_reflns_odcompleteness_iscentric 1
_reflns_odcompleteness_theta 66.97
_olex2_refinement_description
;
1. Fixed Uiso
 At 1.2 times of:
  All C(H) groups
 At 1.5 times of:
  All C(H,H,H) groups, All O(H) groups
2.a Aromatic/amide H refined with riding coordinates:
 C8(H8), C7(H7), C10(H10), C14(H14), C13(H13), C11(H11), C12(H12)
2.b Idealised Me refined as rotating group:
 C18(H18a,H18b,H18c), C17(H17a,H17b,H17c), C16(H16a,H16b,H16c)
2.c Idealised tetrahedral OH refined as rotating group:
 O4(H4), O1(H1)
;
_olex2_submission_special_instructions 'No special instructions were received'
_oxdiff_exptl_absorpt_empirical_details
;
Empirical correction (ABSPACK) includes:
- Absorption correction using spherical harmonics
- Frame scaling
- Detector area scaling
;
_oxdiff_exptl_absorpt_empirical_full_max 2.108
_oxdiff_exptl_absorpt_empirical_full_min 0.508

loop_
_space_group_symop_id
_space_group_symop_operation_xyz
1 x,y,z
2 -x,y+1/2,-z+1/2
3 -x,-y,-z
4 x,-y-1/2,z-1/2

loop_
_atom_site_label
_atom_site_type_symbol
_atom_site_fract_x
_atom_site_fract_y
_atom_site_fract_z
_atom_site_U_iso_or_equiv
_atom_site_adp_type
_atom_site_occupancy
_atom_site_refinement_flags_posn
O4 O 0.10834(4) 0.38029(11) 0.51658(7) 0.0212(2) Uani 1.000000 .
H4 H 0.1348(4) 0.3031(15) 0.4931(7) 0.0318(4) Uiso 1.000000 GR
O2 O 0.19810(4) 0.37314(11) 0.92517(7) 0.0219(2) Uani 1.000000 .
O5 O 0.14729(4) 0.73061(11) 0.71691(6) 0.0248(2) Uani 1.000000 .
O3 O 0.26807(4) 0.43940(12) 0.55590(7) 0.0260(3) Uani 1.000000 .
O1 O 0.34508(4) 0.36678(12) 0.92926(7) 0.0270(3) Uani 1.000000 .
H1 H 0.30452(5) 0.357(2) 0.9532(2) 0.0405(4) Uiso 1.000000 GR
C3 C 0.12420(6) 0.35375(14) 0.73153(9) 0.0168(3) Uani 1.000000 .
C15 C 0.13103(6) 0.65163(15) 0.62596(9) 0.0197(3) Uani 1.000000 .
C4 C 0.19486(6) 0.38300(14) 0.81841(9) 0.0170(3) Uani 1.000000 .
C1 C 0.23285(6) 0.43164(15) 0.63703(9) 0.0183(3) Uani 1.000000 .
C5 C 0.25913(6) 0.40654(15) 0.75951(9) 0.0183(3) Uani 1.000000 .
C6 C 0.33284(6) 0.39277(15) 0.81626(9) 0.0197(3) Uani 1.000000 .
C8 C 0.46837(7) 0.38506(16) 0.81694(10) 0.0223(3) Uani 1.000000 .
H8 H 0.47233(7) 0.36836(16) 0.89632(10) 0.0268(3) Uiso 1.000000 R
C2 C 0.14514(6) 0.44871(14) 0.62221(8) 0.0172(3) Uani 1.000000 .
C18 C 0.12048(6) 0.15086(15) 0.70878(10) 0.0220(3) Uani 1.000000 .
H18a H 0.1659(2) 0.1127(2) 0.6816(7) 0.0330(4) Uiso 1.000000 GR
H18b H 0.1156(5) 0.08898(16) 0.77909(19) 0.0330(4) Uiso 1.000000 GR
H18c H 0.0777(3) 0.1244(2) 0.6515(6) 0.0330(4) Uiso 1.000000 GR
C17 C 0.05142(6) 0.41682(16) 0.77192(9) 0.0214(3) Uani 1.000000 .
H17a H 0.0418(3) 0.3452(8) 0.8362(5) 0.0321(4) Uiso 1.000000 GR
H17b H 0.05662(18) 0.5399(4) 0.7952(7) 0.0321(4) Uiso 1.000000 GR
H17c H 0.01009(10) 0.4051(11) 0.7098(2) 0.0321(4) Uiso 1.000000 GR
C9 C 0.53914(7) 0.39103(15) 0.76948(10) 0.0218(3) Uani 1.000000 .
C7 C 0.39833(6) 0.40100(16) 0.75865(10) 0.0217(3) Uani 1.000000 .
H7 H 0.39185(6) 0.41779(16) 0.67908(10) 0.0260(3) Uiso 1.000000 R
C10 C 0.60681(7) 0.38659(18) 0.84564(11) 0.0265(3) Uani 1.000000 .
H10 H 0.60569(7) 0.37857(18) 0.92461(11) 0.0318(4) Uiso 1.000000 R
C14 C 0.54215(7) 0.40195(17) 0.65035(10) 0.0262(3) Uani 1.000000 .
H14 H 0.49768(7) 0.40291(17) 0.59777(10) 0.0314(4) Uiso 1.000000 R
C13 C 0.61130(7) 0.41129(19) 0.61133(11) 0.0300(3) Uani 1.000000 .
H13 H 0.61289(7) 0.42038(19) 0.53253(11) 0.0360(4) Uiso 1.000000 R
C16 C 0.09939(8) 0.74186(18) 0.51517(10) 0.0317(3) Uani 1.000000 .
H16a H 0.0480(2) 0.7044(11) 0.4922(5) 0.0476(5) Uiso 1.000000 GR
H16b H 0.1009(5) 0.86920(18) 0.5260(3) 0.0476(5) Uiso 1.000000 GR
H16c H 0.1289(4) 0.7099(11) 0.4563(2) 0.0476(5) Uiso 1.000000 GR
C11 C 0.67603(7) 0.39395(19) 0.80570(12) 0.0313(3) Uani 1.000000 .
H11 H 0.72076(7) 0.38995(19) 0.85764(12) 0.0375(4) Uiso 1.000000 R
C12 C 0.67815(7) 0.40725(18) 0.68826(12) 0.0309(3) Uani 1.000000 .
H12 H 0.72430(7) 0.41344(18) 0.66114(12) 0.0371(4) Uiso 1.000000 R

loop_
_atom_site_aniso_label
_atom_site_aniso_U_11
_atom_site_aniso_U_22
_atom_site_aniso_U_33
_atom_site_aniso_U_12
_atom_site_aniso_U_13
_atom_site_aniso_U_23
O4 0.0186(4) 0.0255(5) 0.0186(4) 0.0009(3) 0.0002(3) -0.0067(3)
O2 0.0209(4) 0.0263(5) 0.0185(4) -0.0013(3) 0.0035(3) 0.0022(3)
O5 0.0303(5) 0.0197(5) 0.0230(4) -0.0004(3) -0.0001(3) -0.0035(3)
O3 0.0201(4) 0.0396(6) 0.0191(4) -0.0030(3) 0.0056(3) -0.0007(3)
O1 0.0177(4) 0.0434(6) 0.0195(4) -0.0028(3) 0.0021(3) 0.0022(3)
C3 0.0158(5) 0.0160(6) 0.0186(5) -0.0006(4) 0.0029(4) -0.0004(4)
C15 0.0180(5) 0.0200(6) 0.0211(5) -0.0011(4) 0.0028(4) 0.0011(4)
C4 0.0183(6) 0.0124(6) 0.0203(5) 0.0003(4) 0.0024(4) -0.0003(4)
C1 0.0157(5) 0.0181(6) 0.0211(5) -0.0019(4) 0.0026(4) -0.0020(4)
C5 0.0163(6) 0.0183(6) 0.0202(5) -0.0017(4) 0.0029(4) -0.0011(4)
C6 0.0180(6) 0.0204(6) 0.0204(5) -0.0014(4) 0.0021(4) -0.0010(4)
C8 0.0198(6) 0.0242(6) 0.0228(6) -0.0009(4) 0.0027(4) 0.0006(4)
C2 0.0155(5) 0.0193(6) 0.0165(5) -0.0012(4) 0.0016(4) -0.0029(4)
C18 0.0208(5) 0.0170(6) 0.0288(6) -0.0030(4) 0.0056(4) -0.0031(4)
C17 0.0152(5) 0.0263(6) 0.0232(5) 0.0006(4) 0.0045(4) -0.0013(4)
C9 0.0183(6) 0.0207(6) 0.0260(6) -0.0012(4) 0.0026(5) 0.0002(4)
C7 0.0184(6) 0.0245(6) 0.0223(6) -0.0022(4) 0.0035(4) 0.0002(4)
C10 0.0198(6) 0.0332(7) 0.0259(6) -0.0006(4) 0.0017(5) 0.0011(4)
C14 0.0183(6) 0.0344(7) 0.0256(6) 0.0007(4) 0.0022(5) 0.0025(5)
C13 0.0265(6) 0.0371(8) 0.0280(6) 0.0017(5) 0.0092(5) 0.0020(5)
C16 0.0452(7) 0.0245(7) 0.0232(5) 0.0037(5) -0.0024(5) 0.0034(4)
C11 0.0157(6) 0.0413(8) 0.0361(7) 0.0001(5) 0.0016(5) 0.0003(5)
C12 0.0204(6) 0.0350(7) 0.0389(7) -0.0004(5) 0.0099(5) 0.0003(5)

loop_
_atom_type_symbol
_atom_type_scat_dispersion_real
_atom_type_scat_dispersion_imag
_atom_type_scat_Cromer_Mann_a1
_atom_type_scat_Cromer_Mann_a2
_atom_type_scat_Cromer_Mann_a3
_atom_type_scat_Cromer_Mann_a4
_atom_type_scat_Cromer_Mann_b1
_atom_type_scat_Cromer_Mann_b2
_atom_type_scat_Cromer_Mann_b3
_atom_type_scat_Cromer_Mann_b4
_atom_type_scat_Cromer_Mann_c
_atom_type_scat_source
_atom_type_scat_dispersion_source
H 0.00000 0.00000 0.49300 0.32291 0.14019 0.04081 10.51090 26.12570 3.14236 57.79970 0.0030380000826 'International Tables Volume C Table 6.1.1.4 (pp. 500-502)' 'Henke, Gullikson and Davis, At. Data and Nucl. Data Tables, 1993, 54, 2'
C 0.01920 0.00962 2.31000 1.02000 1.58860 0.86500 20.84390 10.20750 0.56870 51.65120 0.215599998832 'International Tables Volume C Table 6.1.1.4 (pp. 500-502)' 'Henke, Gullikson and Davis, At. Data and Nucl. Data Tables, 1993, 54, 2'
O 0.05239 0.03377 3.04850 2.28680 1.54630 0.86700 13.27710 5.70110 0.32390 32.90890 0.250800013542 'International Tables Volume C Table 6.1.1.4 (pp. 500-502)' 'Henke, Gullikson and Davis, At. Data and Nucl. Data Tables, 1993, 54, 2'

loop_
_geom_angle_atom_site_label_1
_geom_angle_atom_site_label_2
_geom_angle_atom_site_label_3
_geom_angle
C2 O4 H4 109.5
C6 O1 H1 109.5
C2 C3 C4 101.89(8)
C18 C3 C4 105.56(8)
C18 C3 C2 108.42(8)
C17 C3 C4 114.37(8)
C17 C3 C2 115.88(9)
C17 C3 C18 109.96(9)
C2 C15 O5 119.05(9)
C16 C15 O5 123.43(11)
C16 C15 C2 117.50(9)
C3 C4 O2 125.00(10)
C5 C4 O2 124.70(10)
C5 C4 C3 110.05(9)
C5 C1 O3 130.36(10)
C2 C1 O3 122.72(9)
C2 C1 C5 106.92(8)
C1 C5 C4 109.03(9)
C6 C5 C4 122.17(10)
C6 C5 C1 128.66(10)
C5 C6 O1 119.44(10)
C7 C6 O1 116.85(10)
C7 C6 C5 123.70(10)
C9 C8 H8 116.45(7)
C7 C8 H8 116.45(7)
C7 C8 C9 127.09(11)
C3 C2 O4 114.70(8)
C15 C2 O4 109.04(8)
C15 C2 C3 111.38(8)
C1 C2 O4 113.47(8)
C1 C2 C3 103.56(8)
C1 C2 C15 104.14(8)
H18a C18 C3 109.5
H18b C18 C3 109.5
H18b C18 H18a 109.5
H18c C18 C3 109.5
H18c C18 H18a 109.5
H18c C18 H18b 109.5
H17a C17 C3 109.5
H17b C17 C3 109.5
H17b C17 H17a 109.5
H17c C17 C3 109.5
H17c C17 H17a 109.5
H17c C17 H17b 109.5
C10 C9 C8 118.48(10)
C14 C9 C8 123.04(11)
C14 C9 C10 118.48(11)
C8 C7 C6 121.56(10)
H7 C7 C6 119.22(6)
H7 C7 C8 119.22(7)
H10 C10 C9 119.43(7)
C11 C10 C9 121.14(11)
C11 C10 H10 119.43(8)
H14 C14 C9 119.99(7)
C13 C14 C9 120.03(11)
C13 C14 H14 119.99(7)
H13 C13 C14 119.60(7)
C12 C13 C14 120.79(11)
C12 C13 H13 119.60(7)
H16a C16 C15 109.5
H16b C16 C15 109.5
H16b C16 H16a 109.5
H16c C16 C15 109.5
H16c C16 H16a 109.5
H16c C16 H16b 109.5
H11 C11 C10 120.12(8)
C12 C11 C10 119.76(12)
C12 C11 H11 120.12(7)
C11 C12 C13 119.79(11)
H12 C12 C13 120.11(7)
H12 C12 C11 120.11(7)

loop_
_geom_bond_atom_site_label_1
_geom_bond_atom_site_label_2
_geom_bond_distance
O4 H4 0.8200
O4 C2 1.4069(12)
O2 C4 1.2450(13)
O5 C15 1.2141(13)
O3 C1 1.2185(14)
O1 H1 0.8200
O1 C6 1.3226(13)
C3 C4 1.5148(14)
C3 C2 1.5584(14)
C3 C18 1.5394(15)
C3 C17 1.5263(14)
C15 C2 1.5393(15)
C15 C16 1.4957(15)
C4 C5 1.4389(15)
C1 C5 1.4526(14)
C1 C2 1.5588(13)
C5 C6 1.3889(16)
C6 C7 1.4396(15)
C8 H8 0.9300
C8 C9 1.4590(16)
C8 C7 1.3394(17)
C18 H18a 0.9600
C18 H18b 0.9600
C18 H18c 0.9600
C17 H17a 0.9600
C17 H17b 0.9600
C17 H17c 0.9600
C9 C10 1.3921(17)
C9 C14 1.4067(16)
C7 H7 0.9300
C10 H10 0.9300
C10 C11 1.3903(17)
C14 H14 0.9300
C14 C13 1.3846(16)
C13 H13 0.9300
C13 C12 1.3853(18)
C16 H16a 0.9600
C16 H16b 0.9600
C16 H16c 0.9600
C11 H11 0.9300
C11 C12 1.3851(18)
C12 H12 0.9300
